data_4302267
loop_
_publ_author_name
'Lee, Pei-Ying'
'Liang, Lan-Chang'

_publ_section_title
;
 Synthesis and Structural Characterization of Five-Coordinate Aluminum
 Complexes Containing Diarylamido Diphosphine Ligands
;
_journal_coden_ASTM INOCAJ
_journal_issue 12
_journal_name_full 'Inorganic chemistry'
_journal_page_first 5480
_journal_page_last 5487
_journal_paper_doi 10.1021/ic802030d
_journal_volume 48
_journal_year 2009
_chemical_formula_moiety 'C34 H42 Al N P2'
_chemical_formula_sum 'C34 H42 Al N P2'
_chemical_formula_weight 553.61
_space_group_IT_number 14
_symmetry_cell_setting monoclinic
_symmetry_space_group_name_Hall '-P 2yn'
_symmetry_space_group_name_H-M 'P 1 21/n 1'
_atom_sites_solution_hydrogens geom
_atom_sites_solution_primary direct
_atom_sites_solution_secondary difmap
_audit_creation_method SHELXL-97
_cell_angle_alpha 90.00
_cell_angle_beta 91.8880(10)
_cell_angle_gamma 90.00
_cell_formula_units_Z 4
_cell_length_a 9.7634(2)
_cell_length_b 14.2656(4)
_cell_length_c 22.6357(6)
_cell_measurement_reflns_used 32358
_cell_measurement_temperature 200(2)
_cell_measurement_theta_max 25.35
_cell_measurement_theta_min 2.037
_cell_volume 3151.01(14)
_computing_cell_refinement 'HKL Scalepack (Otwinowski & Minor 1997)'
_computing_data_collection 'Collect (Nonius BV, 1997-2000)'
_computing_data_reduction 'HKL Denzo and Scalepack'
_computing_molecular_graphics 'Ortep-3 for Windows (Farrugia, 1997)'
_computing_publication_material 'WinGX publication routines (Farrugia, 1999)'
_computing_structure_refinement 'SHELXL-97 (Sheldrick, 1997)'
_computing_structure_solution 'SHELXS-86 (Sheldrick, 1986)'
_diffrn_ambient_temperature 200(2)
_diffrn_detector_area_resol_mean 9
_diffrn_measured_fraction_theta_full 0.982
_diffrn_measured_fraction_theta_max 0.982
_diffrn_measurement_device_type KappaCCD
_diffrn_measurement_method 'CCD rotation images, thick slices'
_diffrn_radiation_monochromator graphite
_diffrn_radiation_source 'fine-focus sealed tube'
_diffrn_radiation_type MoK\a
_diffrn_radiation_wavelength 0.71073
_diffrn_reflns_av_R_equivalents 0.0765
_diffrn_reflns_av_sigmaI/netI 0.0624
_diffrn_reflns_limit_h_max 11
_diffrn_reflns_limit_h_min -10
_diffrn_reflns_limit_k_max 17
_diffrn_reflns_limit_k_min -17
_diffrn_reflns_limit_l_max 27
_diffrn_reflns_limit_l_min -27
_diffrn_reflns_number 18635
_diffrn_reflns_theta_full 25.35
_diffrn_reflns_theta_max 25.35
_diffrn_reflns_theta_min 2.25
_exptl_absorpt_coefficient_mu 0.189
_exptl_absorpt_correction_T_max 1.1133
_exptl_absorpt_correction_T_min 0.8132
_exptl_absorpt_correction_type multi-scan
_exptl_absorpt_process_details
;
 ?
;
_exptl_crystal_colour white
_exptl_crystal_density_diffrn 1.167
_exptl_crystal_density_method 'not measured'
_exptl_crystal_description prism
_exptl_crystal_F_000 1184
_exptl_crystal_size_max 0.6
_exptl_crystal_size_mid 0.5
_exptl_crystal_size_min 0.22
_refine_diff_density_max 0.423
_refine_diff_density_min -0.578
_refine_diff_density_rms 0.142
_refine_ls_extinction_coef 0.0174(18)
_refine_ls_extinction_expression Fc^*^=kFc[1+0.001xFc^2^\l^3^/sin(2\q)]^-1/4^
_refine_ls_extinction_method SHELXL
_refine_ls_goodness_of_fit_ref 1.107
_refine_ls_hydrogen_treatment fixed
_refine_ls_matrix_type full
_refine_ls_number_parameters 344
_refine_ls_number_reflns 5659
_refine_ls_number_restraints 0
_refine_ls_restrained_S_all 1.107
_refine_ls_R_factor_all 0.0933
_refine_ls_R_factor_gt 0.0621
_refine_ls_shift/su_max 0.001
_refine_ls_shift/su_mean 0.000
_refine_ls_structure_factor_coef Fsqd
_refine_ls_weighting_details 'calc w=1/[\s^2^(Fo^2^)+(0.0896P)^2^+1.3249P] where P=(Fo^2^+2Fc^2^)/3'
_refine_ls_weighting_scheme calc
_refine_ls_wR_factor_gt 0.1495
_refine_ls_wR_factor_ref 0.1764
_reflns_number_gt 4212
_reflns_number_total 5659
_reflns_threshold_expression >2sigma(I)
_cod_duplicate_entry 4338633
_cod_data_source_file ic802030d_si_001_5.cif
_cod_data_source_block 6405_3c
_cod_original_sg_symbol_H-M 'P 21/n'
_cod_database_code 4302267

loop_
_symmetry_equiv_pos_as_xyz
'x, y, z'
'-x+1/2, y+1/2, -z+1/2'
'-x, -y, -z'
'x-1/2, -y-1/2, z-1/2'

loop_
_atom_site_label
_atom_site_type_symbol
_atom_site_fract_x
_atom_site_fract_y
_atom_site_fract_z
_atom_site_U_iso_or_equiv
_atom_site_adp_type
_atom_site_occupancy
_atom_site_symmetry_multiplicity
_atom_site_calc_flag
_atom_site_refinement_flags
_atom_site_disorder_assembly
_atom_site_disorder_group
P1 P 0.56672(8) 0.29863(6) 0.76034(4) 0.0332(2) Uani 1 1 d . . .
P2 P 0.23783(8) 0.22827(6) 0.57810(4) 0.0332(2) Uani 1 1 d . . .
Al1 Al 0.38925(10) 0.23116(7) 0.68550(4) 0.0333(3) Uani 1 1 d . . .
N1 N 0.4436(2) 0.34081(18) 0.64346(11) 0.0314(6) Uani 1 1 d . . .
C1 C 0.6940(4) 0.2339(2) 0.80677(15) 0.0428(8) Uani 1 1 d . . .
H1 H 0.7608 0.2792 0.8228 0.051 Uiso 1 1 calc R . .
C2 C 0.7722(4) 0.1594(3) 0.77273(19) 0.0580(11) Uani 1 1 d . . .
H2A H 0.8187 0.1886 0.7409 0.087 Uiso 1 1 calc R . .
H2B H 0.7089 0.1135 0.7571 0.087 Uiso 1 1 calc R . .
H2C H 0.8380 0.1295 0.7989 0.087 Uiso 1 1 calc R . .
C3 C 0.6211(5) 0.1900(3) 0.85861(17) 0.0612(11) Uani 1 1 d . . .
H3A H 0.5741 0.2380 0.8797 0.092 Uiso 1 1 calc R . .
H3B H 0.6873 0.1602 0.8847 0.092 Uiso 1 1 calc R . .
H3C H 0.5562 0.1443 0.8441 0.092 Uiso 1 1 calc R . .
C4 C 0.5154(3) 0.3971(2) 0.80862(15) 0.0408(8) Uani 1 1 d . . .
H4 H 0.4585 0.3704 0.8393 0.049 Uiso 1 1 calc R . .
C5 C 0.4256(4) 0.4660(3) 0.7732(2) 0.0616(11) Uani 1 1 d . . .
H5A H 0.3508 0.4328 0.7542 0.092 Uiso 1 1 calc R . .
H5B H 0.4792 0.4960 0.7439 0.092 Uiso 1 1 calc R . .
H5C H 0.3904 0.5125 0.7994 0.092 Uiso 1 1 calc R . .
C6 C 0.6332(4) 0.4484(3) 0.84021(18) 0.0585(11) Uani 1 1 d . . .
H6A H 0.6881 0.4044 0.8626 0.088 Uiso 1 1 calc R . .
H6B H 0.5972 0.4946 0.8664 0.088 Uiso 1 1 calc R . .
H6C H 0.6886 0.4787 0.8116 0.088 Uiso 1 1 calc R . .
C7 C 0.6584(3) 0.3546(2) 0.70178(14) 0.0338(7) Uani 1 1 d . . .
C8 C 0.7964(3) 0.3805(2) 0.70510(16) 0.0403(8) Uani 1 1 d . . .
H8 H 0.8478 0.3677 0.7395 0.048 Uiso 1 1 calc R . .
C9 C 0.8584(3) 0.4243(3) 0.65887(17) 0.0467(9) Uani 1 1 d . . .
H9 H 0.9502 0.4416 0.6621 0.056 Uiso 1 1 calc R . .
C10 C 0.7822(3) 0.4421(3) 0.60756(16) 0.0457(9) Uani 1 1 d . . .
H10 H 0.8235 0.4718 0.5762 0.055 Uiso 1 1 calc R . .
C11 C 0.6459(3) 0.4166(2) 0.60189(15) 0.0398(8) Uani 1 1 d . . .
H11 H 0.5968 0.4289 0.5668 0.048 Uiso 1 1 calc R . .
C12 C 0.5810(3) 0.3723(2) 0.64887(14) 0.0326(7) Uani 1 1 d . . .
C13 C 0.3477(3) 0.3979(2) 0.61279(13) 0.0332(7) Uani 1 1 d . . .
C14 C 0.3542(3) 0.4957(2) 0.61355(15) 0.0396(8) Uani 1 1 d . . .
H14 H 0.4278 0.5251 0.6330 0.048 Uiso 1 1 calc R . .
C15 C 0.2535(4) 0.5495(3) 0.58596(15) 0.0454(9) Uani 1 1 d . . .
H15 H 0.2602 0.6145 0.5869 0.054 Uiso 1 1 calc R . .
C16 C 0.1424(4) 0.5077(3) 0.55684(16) 0.0463(9) Uani 1 1 d . . .
H16 H 0.0738 0.5441 0.5390 0.056 Uiso 1 1 calc R . .
C17 C 0.1351(3) 0.4115(2) 0.55468(15) 0.0410(8) Uani 1 1 d . . .
H17 H 0.0611 0.3832 0.5349 0.049 Uiso 1 1 calc R . .
C18 C 0.2363(3) 0.3557(2) 0.58157(13) 0.0317(7) Uani 1 1 d . . .
C19 C 0.3360(3) 0.2050(2) 0.51247(14) 0.0355(7) Uani 1 1 d . . .
C20 C 0.3942(4) 0.2749(3) 0.47888(16) 0.0451(9) Uani 1 1 d . . .
H20 H 0.3816 0.3374 0.4890 0.054 Uiso 1 1 calc R . .
C21 C 0.4705(4) 0.2525(3) 0.43064(17) 0.0590(11) Uani 1 1 d . . .
H21 H 0.5099 0.3002 0.4089 0.071 Uiso 1 1 calc R . .
C22 C 0.4892(4) 0.1611(4) 0.41434(17) 0.0594(11) Uani 1 1 d . . .
H22 H 0.5399 0.1469 0.3814 0.071 Uiso 1 1 calc R . .
C23 C 0.4326(4) 0.0903(3) 0.44687(17) 0.0566(10) Uani 1 1 d . . .
H23 H 0.4440 0.0281 0.4357 0.068 Uiso 1 1 calc R . .
C24 C 0.3583(4) 0.1121(3) 0.49645(15) 0.0470(9) Uani 1 1 d . . .
H24 H 0.3230 0.0640 0.5192 0.056 Uiso 1 1 calc R . .
C25 C 0.0614(3) 0.1989(2) 0.55538(15) 0.0384(8) Uani 1 1 d . . .
C26 C 0.0231(4) 0.1607(4) 0.50099(18) 0.0735(14) Uani 1 1 d . . .
H26 H 0.0890 0.1491 0.4732 0.088 Uiso 1 1 calc R . .
C27 C -0.1127(5) 0.1399(5) 0.4880(2) 0.098(2) Uani 1 1 d . . .
H27 H -0.1370 0.1136 0.4515 0.117 Uiso 1 1 calc R . .
C28 C -0.2124(4) 0.1572(3) 0.5280(2) 0.0661(12) Uani 1 1 d . . .
H28 H -0.3041 0.1455 0.5181 0.079 Uiso 1 1 calc R . .
C29 C -0.1752(4) 0.1919(3) 0.58206(19) 0.0520(10) Uani 1 1 d . . .
H29 H -0.2415 0.2023 0.6099 0.062 Uiso 1 1 calc R . .
C30 C -0.0397(3) 0.2117(2) 0.59590(17) 0.0446(9) Uani 1 1 d . . .
H30 H -0.0158 0.2342 0.6334 0.054 Uiso 1 1 calc R . .
C31 C 0.2136(4) 0.2358(3) 0.72655(15) 0.0445(9) Uani 1 1 d . . .
H31A H 0.1725 0.2966 0.7186 0.053 Uiso 1 1 calc R . .
H31B H 0.1533 0.1892 0.7084 0.053 Uiso 1 1 calc R . .
C32 C 0.2145(5) 0.2204(4) 0.79245(19) 0.0830(16) Uani 1 1 d . . .
H32A H 0.1226 0.2241 0.8060 0.124 Uiso 1 1 calc R . .
H32B H 0.2698 0.2677 0.8118 0.124 Uiso 1 1 calc R . .
H32C H 0.2518 0.1596 0.8015 0.124 Uiso 1 1 calc R . .
C33 C 0.4859(4) 0.1130(2) 0.66676(16) 0.0464(9) Uani 1 1 d . . .
H33A H 0.4662 0.0976 0.6256 0.056 Uiso 1 1 calc R . .
H33B H 0.5838 0.1237 0.6714 0.056 Uiso 1 1 calc R . .
C34 C 0.4486(5) 0.0306(3) 0.7041(3) 0.0889(18) Uani 1 1 d . . .
H34A H 0.4993 -0.0235 0.6921 0.133 Uiso 1 1 calc R . .
H34B H 0.3522 0.0183 0.6992 0.133 Uiso 1 1 calc R . .
H34C H 0.4705 0.0441 0.7449 0.133 Uiso 1 1 calc R . .

loop_
_atom_site_aniso_label
_atom_site_aniso_U_11
_atom_site_aniso_U_22
_atom_site_aniso_U_33
_atom_site_aniso_U_23
_atom_site_aniso_U_13
_atom_site_aniso_U_12
P1 0.0352(4) 0.0343(5) 0.0300(4) -0.0013(3) -0.0002(3) 0.0021(4)
P2 0.0324(4) 0.0392(5) 0.0279(4) 0.0029(4) 0.0010(3) -0.0036(4)
Al1 0.0358(5) 0.0320(5) 0.0325(5) 0.0020(4) 0.0064(4) -0.0001(4)
N1 0.0282(13) 0.0349(14) 0.0311(13) 0.0035(12) 0.0017(10) 0.0004(11)
C1 0.047(2) 0.0390(19) 0.042(2) -0.0003(16) -0.0084(16) 0.0018(16)
C2 0.052(2) 0.052(2) 0.068(3) 0.001(2) -0.0112(19) 0.017(2)
C3 0.087(3) 0.055(2) 0.041(2) 0.0091(19) -0.010(2) 0.006(2)
C4 0.0454(19) 0.0400(19) 0.0373(18) -0.0063(15) 0.0085(15) -0.0009(16)
C5 0.066(3) 0.050(2) 0.068(3) -0.018(2) -0.004(2) 0.023(2)
C6 0.072(3) 0.052(2) 0.051(2) -0.0174(19) -0.007(2) -0.002(2)
C7 0.0294(16) 0.0368(18) 0.0352(17) -0.0029(14) 0.0017(13) 0.0017(14)
C8 0.0341(17) 0.0421(19) 0.045(2) -0.0071(16) -0.0004(15) 0.0025(15)
C9 0.0326(18) 0.052(2) 0.056(2) -0.0088(18) 0.0084(16) -0.0069(16)
C10 0.0426(19) 0.050(2) 0.046(2) 0.0009(17) 0.0170(16) -0.0081(17)
C11 0.0378(18) 0.045(2) 0.0372(18) 0.0037(16) 0.0070(14) 0.0004(16)
C12 0.0304(16) 0.0311(16) 0.0364(17) -0.0023(14) 0.0049(13) -0.0006(14)
C13 0.0345(16) 0.0370(18) 0.0281(16) 0.0038(14) 0.0027(13) 0.0037(14)
C14 0.0406(18) 0.0372(18) 0.0407(19) 0.0026(15) -0.0051(15) -0.0030(16)
C15 0.054(2) 0.0369(19) 0.045(2) 0.0066(16) -0.0008(17) 0.0049(17)
C16 0.0438(19) 0.048(2) 0.047(2) 0.0119(17) -0.0088(16) 0.0054(17)
C17 0.0360(17) 0.047(2) 0.0398(19) 0.0073(16) -0.0039(14) -0.0006(16)
C18 0.0301(15) 0.0342(17) 0.0309(16) 0.0047(13) 0.0040(13) -0.0015(14)
C19 0.0320(16) 0.0464(19) 0.0279(16) 0.0016(14) -0.0020(13) -0.0013(15)
C20 0.0429(19) 0.051(2) 0.042(2) 0.0002(17) 0.0082(16) -0.0076(17)
C21 0.054(2) 0.081(3) 0.042(2) 0.003(2) 0.0128(18) -0.016(2)
C22 0.043(2) 0.101(4) 0.035(2) -0.011(2) 0.0089(16) 0.000(2)
C23 0.062(2) 0.064(3) 0.043(2) -0.016(2) -0.0008(19) 0.008(2)
C24 0.051(2) 0.055(2) 0.0355(19) -0.0022(17) 0.0026(16) -0.0042(18)
C25 0.0361(17) 0.0439(19) 0.0352(17) 0.0078(15) 0.0013(14) -0.0069(15)
C26 0.046(2) 0.132(4) 0.043(2) -0.017(3) 0.0046(18) -0.028(3)
C27 0.058(3) 0.182(6) 0.053(3) -0.026(3) -0.002(2) -0.041(3)
C28 0.037(2) 0.096(3) 0.065(3) 0.002(3) -0.003(2) -0.019(2)
C29 0.0343(18) 0.056(2) 0.067(3) 0.000(2) 0.0117(18) -0.0018(18)
C30 0.0405(19) 0.047(2) 0.047(2) -0.0061(17) 0.0061(16) 0.0022(16)
C31 0.0442(19) 0.050(2) 0.040(2) -0.0006(17) 0.0095(16) -0.0084(17)
C32 0.079(3) 0.127(5) 0.044(2) 0.000(3) 0.023(2) -0.025(3)
C33 0.053(2) 0.043(2) 0.043(2) -0.0090(17) -0.0116(16) 0.0068(17)
C34 0.073(3) 0.044(3) 0.150(6) 0.020(3) 0.010(3) 0.001(2)

loop_
_atom_type_symbol
_atom_type_description
_atom_type_scat_dispersion_real
_atom_type_scat_dispersion_imag
_atom_type_scat_source
C C 0.0033 0.0016 'International Tables Vol C Tables 4.2.6.8 and 6.1.1.4'
H H 0.0000 0.0000 'International Tables Vol C Tables 4.2.6.8 and 6.1.1.4'
Al Al 0.0645 0.0514 'International Tables Vol C Tables 4.2.6.8 and 6.1.1.4'
N N 0.0061 0.0033 'International Tables Vol C Tables 4.2.6.8 and 6.1.1.4'
P P 0.1023 0.0942 'International Tables Vol C Tables 4.2.6.8 and 6.1.1.4'

loop_
_geom_angle_atom_site_label_1
_geom_angle_atom_site_label_2
_geom_angle_atom_site_label_3
_geom_angle
_geom_angle_site_symmetry_1
_geom_angle_site_symmetry_3
_geom_angle_publ_flag
C7 P1 C1 107.34(15) . . ?
C7 P1 C4 104.26(15) . . ?
C1 P1 C4 103.44(16) . . ?
C7 P1 Al1 91.23(11) . . ?
C1 P1 Al1 127.85(12) . . ?
C4 P1 Al1 118.80(11) . . ?
C18 P2 C19 102.84(15) . . ?
C18 P2 C25 103.39(15) . . ?
C19 P2 C25 104.16(15) . . ?
C18 P2 Al1 87.29(10) . . ?
C19 P2 Al1 115.62(10) . . ?
C25 P2 Al1 135.37(11) . . ?
N1 Al1 C31 117.70(14) . . ?
N1 Al1 C33 116.50(14) . . ?
C31 Al1 C33 123.66(16) . . ?
N1 Al1 P1 80.21(8) . . ?
C31 Al1 P1 104.72(11) . . ?
C33 Al1 P1 98.28(11) . . ?
N1 Al1 P2 74.21(8) . . ?
C31 Al1 P2 88.12(11) . . ?
C33 Al1 P2 92.46(11) . . ?
P1 Al1 P2 154.40(5) . . ?
C13 N1 C12 118.2(2) . . ?
C13 N1 Al1 121.86(19) . . ?
C12 N1 Al1 119.5(2) . . ?
C2 C1 C3 110.8(3) . . ?
C2 C1 P1 113.4(2) . . ?
C3 C1 P1 108.7(3) . . ?
C2 C1 H1 107.9 . . ?
C3 C1 H1 107.9 . . ?
P1 C1 H1 107.9 . . ?
C1 C2 H2A 109.5 . . ?
C1 C2 H2B 109.5 . . ?
H2A C2 H2B 109.5 . . ?
C1 C2 H2C 109.5 . . ?
H2A C2 H2C 109.5 . . ?
H2B C2 H2C 109.5 . . ?
C1 C3 H3A 109.5 . . ?
C1 C3 H3B 109.5 . . ?
H3A C3 H3B 109.5 . . ?
C1 C3 H3C 109.5 . . ?
H3A C3 H3C 109.5 . . ?
H3B C3 H3C 109.5 . . ?
C6 C4 C5 110.4(3) . . ?
C6 C4 P1 115.2(2) . . ?
C5 C4 P1 109.8(2) . . ?
C6 C4 H4 107.0 . . ?
C5 C4 H4 107.0 . . ?
P1 C4 H4 107.0 . . ?
C4 C5 H5A 109.5 . . ?
C4 C5 H5B 109.5 . . ?
H5A C5 H5B 109.5 . . ?
C4 C5 H5C 109.5 . . ?
H5A C5 H5C 109.5 . . ?
H5B C5 H5C 109.5 . . ?
C4 C6 H6A 109.5 . . ?
C4 C6 H6B 109.5 . . ?
H6A C6 H6B 109.5 . . ?
C4 C6 H6C 109.5 . . ?
H6A C6 H6C 109.5 . . ?
H6B C6 H6C 109.5 . . ?
C8 C7 C12 119.0(3) . . ?
C8 C7 P1 125.2(3) . . ?
C12 C7 P1 115.8(2) . . ?
C9 C8 C7 121.8(3) . . ?
C9 C8 H8 119.1 . . ?
C7 C8 H8 119.1 . . ?
C8 C9 C10 119.0(3) . . ?
C8 C9 H9 120.5 . . ?
C10 C9 H9 120.5 . . ?
C11 C10 C9 121.3(3) . . ?
C11 C10 H10 119.3 . . ?
C9 C10 H10 119.3 . . ?
C10 C11 C12 120.3(3) . . ?
C10 C11 H11 119.8 . . ?
C12 C11 H11 119.8 . . ?
C11 C12 N1 121.8(3) . . ?
C11 C12 C7 118.5(3) . . ?
N1 C12 C7 119.6(3) . . ?
C14 C13 N1 122.9(3) . . ?
C14 C13 C18 117.8(3) . . ?
N1 C13 C18 119.2(3) . . ?
C15 C14 C13 121.2(3) . . ?
C15 C14 H14 119.4 . . ?
C13 C14 H14 119.4 . . ?
C14 C15 C16 120.7(3) . . ?
C14 C15 H15 119.6 . . ?
C16 C15 H15 119.6 . . ?
C17 C16 C15 119.1(3) . . ?
C17 C16 H16 120.5 . . ?
C15 C16 H16 120.5 . . ?
C16 C17 C18 121.3(3) . . ?
C16 C17 H17 119.3 . . ?
C18 C17 H17 119.3 . . ?
C17 C18 C13 119.9(3) . . ?
C17 C18 P2 124.0(2) . . ?
C13 C18 P2 116.1(2) . . ?
C20 C19 C24 118.1(3) . . ?
C20 C19 P2 123.4(3) . . ?
C24 C19 P2 118.4(3) . . ?
C21 C20 C19 120.6(4) . . ?
C21 C20 H20 119.7 . . ?
C19 C20 H20 119.7 . . ?
C22 C21 C20 120.9(4) . . ?
C22 C21 H21 119.6 . . ?
C20 C21 H21 119.6 . . ?
C21 C22 C23 119.7(4) . . ?
C21 C22 H22 120.2 . . ?
C23 C22 H22 120.2 . . ?
C22 C23 C24 119.8(4) . . ?
C22 C23 H23 120.1 . . ?
C24 C23 H23 120.1 . . ?
C19 C24 C23 120.8(4) . . ?
C19 C24 H24 119.6 . . ?
C23 C24 H24 119.6 . . ?
C30 C25 C26 117.6(3) . . ?
C30 C25 P2 118.0(3) . . ?
C26 C25 P2 124.3(3) . . ?
C27 C26 C25 120.2(4) . . ?
C27 C26 H26 119.9 . . ?
C25 C26 H26 119.9 . . ?
C28 C27 C26 121.2(4) . . ?
C28 C27 H27 119.4 . . ?
C26 C27 H27 119.4 . . ?
C29 C28 C27 119.0(4) . . ?
C29 C28 H28 120.5 . . ?
C27 C28 H28 120.5 . . ?
C28 C29 C30 120.4(4) . . ?
C28 C29 H29 119.8 . . ?
C30 C29 H29 119.8 . . ?
C29 C30 C25 121.6(4) . . ?
C29 C30 H30 119.2 . . ?
C25 C30 H30 119.2 . . ?
C32 C31 Al1 118.9(3) . . ?
C32 C31 H31A 107.6 . . ?
Al1 C31 H31A 107.6 . . ?
C32 C31 H31B 107.6 . . ?
Al1 C31 H31B 107.6 . . ?
H31A C31 H31B 107.0 . . ?
C31 C32 H32A 109.5 . . ?
C31 C32 H32B 109.5 . . ?
H32A C32 H32B 109.5 . . ?
C31 C32 H32C 109.5 . . ?
H32A C32 H32C 109.5 . . ?
H32B C32 H32C 109.5 . . ?
C34 C33 Al1 114.8(3) . . ?
C34 C33 H33A 108.6 . . ?
Al1 C33 H33A 108.6 . . ?
C34 C33 H33B 108.6 . . ?
Al1 C33 H33B 108.6 . . ?
H33A C33 H33B 107.5 . . ?
C33 C34 H34A 109.5 . . ?
C33 C34 H34B 109.5 . . ?
H34A C34 H34B 109.5 . . ?
C33 C34 H34C 109.5 . . ?
H34A C34 H34C 109.5 . . ?
H34B C34 H34C 109.5 . . ?

loop_
_geom_bond_atom_site_label_1
_geom_bond_atom_site_label_2
_geom_bond_distance
_geom_bond_site_symmetry_2
_geom_bond_publ_flag
P1 C7 1.809(3) . ?
P1 C1 1.848(3) . ?
P1 C4 1.859(3) . ?
P1 Al1 2.5700(13) . ?
P2 C18 1.819(3) . ?
P2 C19 1.825(3) . ?
P2 C25 1.830(3) . ?
P2 Al1 2.8038(13) . ?
Al1 N1 1.915(3) . ?
Al1 C31 1.978(3) . ?
Al1 C33 1.984(3) . ?
N1 C13 1.407(4) . ?
N1 C12 1.416(4) . ?
C1 C2 1.531(5) . ?
C1 C3 1.526(5) . ?
C1 H1 0.9800 . ?
C2 H2A 0.9600 . ?
C2 H2B 0.9600 . ?
C2 H2C 0.9600 . ?
C3 H3A 0.9600 . ?
C3 H3B 0.9600 . ?
C3 H3C 0.9600 . ?
C4 C6 1.522(5) . ?
C4 C5 1.526(5) . ?
C4 H4 0.9800 . ?
C5 H5A 0.9600 . ?
C5 H5B 0.9600 . ?
C5 H5C 0.9600 . ?
C6 H6A 0.9600 . ?
C6 H6B 0.9600 . ?
C6 H6C 0.9600 . ?
C7 C8 1.397(4) . ?
C7 C12 1.417(4) . ?
C8 C9 1.376(5) . ?
C8 H8 0.9300 . ?
C9 C10 1.382(5) . ?
C9 H9 0.9300 . ?
C10 C11 1.381(5) . ?
C10 H10 0.9300 . ?
C11 C12 1.406(4) . ?
C11 H11 0.9300 . ?
C13 C14 1.396(5) . ?
C13 C18 1.413(4) . ?
C14 C15 1.380(5) . ?
C14 H14 0.9300 . ?
C15 C16 1.385(5) . ?
C15 H15 0.9300 . ?
C16 C17 1.374(5) . ?
C16 H16 0.9300 . ?
C17 C18 1.394(4) . ?
C17 H17 0.9300 . ?
C19 C20 1.386(5) . ?
C19 C24 1.394(5) . ?
C20 C21 1.380(5) . ?
C20 H20 0.9300 . ?
C21 C22 1.369(6) . ?
C21 H21 0.9300 . ?
C22 C23 1.376(6) . ?
C22 H22 0.9300 . ?
C23 C24 1.391(5) . ?
C23 H23 0.9300 . ?
C24 H24 0.9300 . ?
C25 C30 1.381(5) . ?
C25 C26 1.387(5) . ?
C26 C27 1.380(6) . ?
C26 H26 0.9300 . ?
C27 C28 1.374(6) . ?
C27 H27 0.9300 . ?
C28 C29 1.359(6) . ?
C28 H28 0.9300 . ?
C29 C30 1.379(5) . ?
C29 H29 0.9300 . ?
C30 H30 0.9300 . ?
C31 C32 1.507(5) . ?
C31 H31A 0.9700 . ?
C31 H31B 0.9700 . ?
C32 H32A 0.9600 . ?
C32 H32B 0.9600 . ?
C32 H32C 0.9600 . ?
C33 C34 1.500(6) . ?
C33 H33A 0.9700 . ?
C33 H33B 0.9700 . ?
C34 H34A 0.9600 . ?
C34 H34B 0.9600 . ?
C34 H34C 0.9600 . ?
